data_2022982
loop_
_publ_author_name
'Guliyeva, Narmina A.'
'Burkin, Gleb M.'
'Annadurdyyeva, Selbi'
'Khrustalev, Victor N.'
'Atio&#x11f;lu, Zeliha'
'Akkurt, Mehmet'
'Bhattarai, Ajaya'

_publ_section_title
;
 Crystal structure and Hirshfeld surface analysis of dimethyl
 4-hy-droxy-5,4'-dimethyl-2'-(toluene-4-sulfonyl-amino)-biphenyl-2,3-di-carboxyl-ate.
;
_journal_coeditor_code JY2041
_journal_issue 'Pt 1'
_journal_name_full 'Acta crystallographica. Section E, Crystallographic communications'
_journal_page_first 62
_journal_page_last 66
_journal_paper_doi 10.1107/S205698902301071X
_journal_volume 80
_journal_year 2024
_chemical_formula_iupac 'C25 H25 N O7 S'
_chemical_formula_moiety 'C25 H25 N O7 S'
_chemical_formula_sum 'C25 H25 N O7 S'
_chemical_formula_weight 483.52
_chemical_name_common
;
Dimethyl
4-hydroxy-5,4'-dimethyl-2'-(toluene-4-sulfonylamino)biphenyl-2,3-dicarboxylate
;
_chemical_name_systematic
;
Dimethyl 4-hydroxy-5,4'-dimethyl-2'-{[(4-methylphenyl)sulfonyl]amino}biphenyl-\
2,3-dicarboxylate
;
_space_group_crystal_system monoclinic
_space_group_IT_number 14
_space_group_name_Hall '-P 2ybc'
_space_group_name_H-M_alt 'P 1 21/c 1'
_atom_sites_solution_hydrogens mixed
_atom_sites_solution_primary difmap
_atom_sites_solution_secondary difmap
_audit_creation_method SHELXL-2013
_cell_angle_alpha 90
_cell_angle_beta 109.4092(8)
_cell_angle_gamma 90
_cell_formula_units_Z 4
_cell_length_a 12.52978(9)
_cell_length_b 18.87277(12)
_cell_length_c 10.63916(7)
_cell_measurement_reflns_used 26913
_cell_measurement_temperature 100(2)
_cell_measurement_theta_max 77.767
_cell_measurement_theta_min 4.398
_cell_volume 2372.88(3)
_computing_cell_refinement
;
CrysAlisPro 1.171.41.117a (Rigaku OD, 2021)
;
_computing_data_collection
;
CrysAlisPro 1.171.41.117a (Rigaku OD, 2021)
;
_computing_data_reduction
;
CrysAlisPro 1.171.41.117a (Rigaku OD, 2021)
;
_computing_molecular_graphics
;
ORTEP-3 for Windows (Farrugia, 2012)
;
_computing_publication_material
;
PLATON (Spek, 2020)
;
_computing_structure_refinement
;
<i>SHELXL2016/6</i> (Sheldrick, 2015b)
;
_computing_structure_solution
;
<i>SHELXT2016/6</i> (Sheldrick, 2015a)
;
_diffrn_ambient_temperature 100(2)
_diffrn_measured_fraction_theta_full 1.000
_diffrn_measured_fraction_theta_max 0.997
_diffrn_measurement_device_type 'XtaLAB Synergy, Dualflex, HyPix'
_diffrn_measurement_method '\f and \w'
_diffrn_radiation_type CuK\a
_diffrn_radiation_wavelength 1.54184
_diffrn_reflns_av_R_equivalents 0.0437
_diffrn_reflns_av_unetI/netI 0.0241
_diffrn_reflns_limit_h_max 15
_diffrn_reflns_limit_h_min -15
_diffrn_reflns_limit_k_max 23
_diffrn_reflns_limit_k_min -22
_diffrn_reflns_limit_l_max 13
_diffrn_reflns_limit_l_min -13
_diffrn_reflns_number 37027
_diffrn_reflns_theta_full 67.684
_diffrn_reflns_theta_max 77.784
_diffrn_reflns_theta_min 3.740
_diffrn_source 'micro-focus sealed X-ray tube'
_diffrn_standards_decay_% 0
_diffrn_standards_interval_count 0
_diffrn_standards_interval_time 0
_diffrn_standards_number 0
_exptl_absorpt_coefficient_mu 1.607
_exptl_absorpt_correction_T_max 1.000
_exptl_absorpt_correction_T_min 0.654
_exptl_absorpt_correction_type multi-scan
_exptl_absorpt_process_details
;
(CrysAlisPro; Rigaku OD, 2021)
;
_exptl_crystal_colour colourless
_exptl_crystal_density_diffrn 1.354
_exptl_crystal_description prism
_exptl_crystal_F_000 1016
_exptl_crystal_size_max 0.22
_exptl_crystal_size_mid 0.20
_exptl_crystal_size_min 0.15
_refine_diff_density_max 0.332
_refine_diff_density_min -0.443
_refine_ls_extinction_coef 0.00097(9)
_refine_ls_extinction_expression Fc^*^=kFc[1+0.001xFc^2^\l^3^/sin(2\q)]^-1/4^
_refine_ls_extinction_method SHELXL
_refine_ls_goodness_of_fit_ref 1.034
_refine_ls_hydrogen_treatment mixed
_refine_ls_matrix_type full
_refine_ls_number_parameters 321
_refine_ls_number_reflns 5051
_refine_ls_number_restraints 0
_refine_ls_restrained_S_all 1.034
_refine_ls_R_factor_all 0.0345
_refine_ls_R_factor_gt 0.0334
_refine_ls_shift/su_max 0.001
_refine_ls_shift/su_mean 0.000
_refine_ls_structure_factor_coef Fsqd
_refine_ls_weighting_details 'w=1/[\s^2^(Fo^2^)+(0.0419P)^2^+1.2070P] where P=(Fo^2^+2Fc^2^)/3'
_refine_ls_weighting_scheme calc
_refine_ls_wR_factor_gt 0.0866
_refine_ls_wR_factor_ref 0.0875
_reflns_number_gt 4842
_reflns_number_total 5051
_reflns_threshold_expression 'I > 2\s(I)'
_cod_data_source_file jy2041sup1.cif
_cod_data_source_block I
_cod_depositor_comments 'Adding full bibliography for 2022982.cif.'
_cod_original_sg_symbol_H-M 'P 21/c'
_cod_database_code 2022982
_cod_database_fobs_code 2022982
_shelx_space_group_comment
;
The symmetry employed for this shelxl refinement is uniquely defined
by the following loop, which should always be used as a source of
symmetry information in preference to the above space-group names.
They are only intended as comments.
;
_shelx_estimated_absorpt_t_min 0.719
_shelx_estimated_absorpt_t_max 0.795
_shelxl_version_number .2013

loop_
_space_group_symop_operation_xyz
'x, y, z'
'-x, y+1/2, -z+1/2'
'-x, -y, -z'
'x, -y-1/2, z-1/2'

loop_
_atom_site_type_symbol
_atom_site_label
_atom_site_fract_x
_atom_site_fract_y
_atom_site_fract_z
_atom_site_U_iso_or_equiv
_atom_site_adp_type
_atom_site_calc_flag
_atom_site_occupancy
_atom_site_disorder_assembly
_atom_site_disorder_group
S S1 0.47540(2) 0.47876(2) 0.28445(3) 0.01572(9) Uani d 1 . .
O O1 0.87334(8) 0.69147(5) 0.70753(10) 0.0219(2) Uani d 1 . .
H H1O 0.8780(19) 0.6776(12) 0.791(2) 0.054(6) Uiso d 1 . .
O O2 0.87491(9) 0.61396(5) 0.90556(9) 0.0289(2) Uani d 1 . .
O O3 0.83061(9) 0.49945(5) 0.87207(9) 0.0254(2) Uani d 1 . .
O O4 0.75736(8) 0.38919(5) 0.63886(9) 0.0229(2) Uani d 1 . .
O O5 0.94306(8) 0.41300(5) 0.73522(9) 0.0245(2) Uani d 1 . .
O O6 0.40571(7) 0.48386(5) 0.36703(9) 0.01983(19) Uani d 1 . .
O O7 0.43510(7) 0.44113(5) 0.16051(8) 0.01987(19) Uani d 1 . .
N N1 0.59121(9) 0.43960(5) 0.37778(10) 0.0167(2) Uani d 1 . .
H H1N 0.6110(15) 0.4544(9) 0.4562(18) 0.028(4) Uiso d 1 . .
C C1 0.85341(10) 0.63093(6) 0.63507(12) 0.0172(2) Uani d 1 . .
C C2 0.84786(10) 0.56433(6) 0.69114(12) 0.0165(2) Uani d 1 . .
C C3 0.82958(10) 0.50356(6) 0.60943(12) 0.0155(2) Uani d 1 . .
C C4 0.81082(10) 0.51001(6) 0.47363(12) 0.0159(2) Uani d 1 . .
C C5 0.81682(10) 0.57750(7) 0.42116(12) 0.0181(2) Uani d 1 . .
H H5 0.8049 0.5819 0.3285 0.022 Uiso calc 1 . .
C C6 0.83940(10) 0.63786(6) 0.49899(12) 0.0188(2) Uani d 1 . .
C C7 0.85359(10) 0.56214(7) 0.83223(12) 0.0193(2) Uani d 1 . .
C C8 0.82815(14) 0.49568(9) 1.00727(14) 0.0332(3) Uani d 1 . .
H H8A 0.7721 0.5293 1.0178 0.050 Uiso calc 1 . .
H H8B 0.9030 0.5076 1.0700 0.050 Uiso calc 1 . .
H H8C 0.8077 0.4476 1.0254 0.050 Uiso calc 1 . .
C C9 0.83582(10) 0.42959(6) 0.66379(11) 0.0175(2) Uani d 1 . .
C C10 0.95930(14) 0.34207(8) 0.78924(16) 0.0360(4) Uani d 1 . .
H H10A 0.9373 0.3076 0.7161 0.054 Uiso calc 1 . .
H H10B 0.9125 0.3352 0.8460 0.054 Uiso calc 1 . .
H H10C 1.0391 0.3352 0.8423 0.054 Uiso calc 1 . .
C C11 0.78777(10) 0.44813(6) 0.38084(11) 0.0161(2) Uani d 1 . .
C C12 0.67941(10) 0.41792(6) 0.32872(11) 0.0160(2) Uani d 1 . .
C C13 0.65792(10) 0.36524(6) 0.23203(12) 0.0183(2) Uani d 1 . .
H H13 0.5840 0.3457 0.1970 0.022 Uiso calc 1 . .
C C14 0.74280(11) 0.34054(7) 0.18550(12) 0.0193(2) Uani d 1 . .
C C15 0.85138(11) 0.36831(7) 0.24215(13) 0.0210(3) Uani d 1 . .
H H15 0.9113 0.3506 0.2151 0.025 Uiso calc 1 . .
C C16 0.87306(10) 0.42142(7) 0.33738(12) 0.0201(3) Uani d 1 . .
H H16 0.9475 0.4399 0.3737 0.024 Uiso calc 1 . .
C C17 0.51190(10) 0.56517(6) 0.25010(12) 0.0178(2) Uani d 1 . .
C C18 0.50126(11) 0.62124(7) 0.32991(13) 0.0222(3) Uani d 1 . .
H H18 0.4745 0.6133 0.4024 0.027 Uiso calc 1 . .
C C19 0.53028(12) 0.68894(7) 0.30225(13) 0.0224(3) Uani d 1 . .
H H19 0.5228 0.7273 0.3565 0.027 Uiso calc 1 . .
C C20 0.57021(10) 0.70204(7) 0.19664(12) 0.0198(2) Uani d 1 . .
C C21 0.58170(11) 0.64480(7) 0.11927(12) 0.0211(3) Uani d 1 . .
H H21 0.6100 0.6526 0.0480 0.025 Uiso calc 1 . .
C C22 0.55246(11) 0.57649(7) 0.14447(12) 0.0197(2) Uani d 1 . .
H H22 0.5600 0.5380 0.0904 0.024 Uiso calc 1 . .
C C23 0.59565(12) 0.77675(7) 0.16557(13) 0.0250(3) Uani d 1 . .
H H23A 0.5250 0.8006 0.1147 0.037 Uiso calc 1 . .
H H23B 0.6466 0.7758 0.1128 0.037 Uiso calc 1 . .
H H23C 0.6319 0.8025 0.2489 0.037 Uiso calc 1 . .
C C24 0.71670(12) 0.28600(7) 0.07589(14) 0.0264(3) Uani d 1 . .
H H24A 0.6916 0.2420 0.1064 0.040 Uiso calc 1 . .
H H24B 0.7849 0.2767 0.0528 0.040 Uiso calc 1 . .
H H24C 0.6566 0.3038 -0.0027 0.040 Uiso calc 1 . .
C C25 0.85016(13) 0.70949(7) 0.44329(14) 0.0273(3) Uani d 1 . .
H H25A 0.9281 0.7264 0.4826 0.041 Uiso calc 1 . .
H H25B 0.7985 0.7427 0.4645 0.041 Uiso calc 1 . .
H H25C 0.8308 0.7061 0.3463 0.041 Uiso calc 1 . .

loop_
_atom_site_aniso_label
_atom_site_aniso_U_11
_atom_site_aniso_U_22
_atom_site_aniso_U_33
_atom_site_aniso_U_12
_atom_site_aniso_U_13
_atom_site_aniso_U_23
S1 0.01611(15) 0.01641(15) 0.01492(15) -0.00118(10) 0.00555(11) -0.00276(10)
O1 0.0258(5) 0.0150(4) 0.0243(5) -0.0007(3) 0.0075(4) -0.0048(3)
O2 0.0414(6) 0.0258(5) 0.0193(4) -0.0024(4) 0.0098(4) -0.0067(4)
O3 0.0356(5) 0.0253(5) 0.0150(4) -0.0039(4) 0.0081(4) 0.0016(4)
O4 0.0268(5) 0.0180(4) 0.0221(4) -0.0035(4) 0.0057(4) 0.0021(3)
O5 0.0248(5) 0.0180(4) 0.0243(5) 0.0032(4) -0.0005(4) 0.0032(4)
O6 0.0185(4) 0.0218(4) 0.0211(4) -0.0015(3) 0.0091(4) -0.0028(3)
O7 0.0205(4) 0.0210(4) 0.0166(4) -0.0011(3) 0.0041(3) -0.0050(3)
N1 0.0180(5) 0.0184(5) 0.0138(5) -0.0011(4) 0.0056(4) -0.0025(4)
C1 0.0146(5) 0.0162(6) 0.0198(6) 0.0002(4) 0.0043(4) -0.0032(4)
C2 0.0148(5) 0.0173(6) 0.0166(5) 0.0004(4) 0.0043(4) -0.0011(4)
C3 0.0139(5) 0.0153(6) 0.0166(5) 0.0002(4) 0.0042(4) 0.0002(4)
C4 0.0138(5) 0.0169(6) 0.0163(5) -0.0005(4) 0.0041(4) -0.0002(4)
C5 0.0176(5) 0.0202(6) 0.0148(5) -0.0012(4) 0.0033(4) 0.0009(4)
C6 0.0176(6) 0.0165(6) 0.0202(6) -0.0004(4) 0.0036(5) 0.0026(5)
C7 0.0182(6) 0.0207(6) 0.0178(6) 0.0016(5) 0.0042(5) -0.0006(5)
C8 0.0423(8) 0.0419(9) 0.0158(6) -0.0051(7) 0.0099(6) 0.0034(6)
C9 0.0223(6) 0.0167(6) 0.0125(5) 0.0014(5) 0.0044(4) -0.0001(4)
C10 0.0417(9) 0.0202(7) 0.0336(8) 0.0070(6) -0.0043(6) 0.0068(6)
C11 0.0179(6) 0.0163(6) 0.0130(5) -0.0001(4) 0.0036(4) 0.0005(4)
C12 0.0178(5) 0.0152(5) 0.0153(5) 0.0009(4) 0.0059(4) 0.0014(4)
C13 0.0186(6) 0.0170(6) 0.0183(6) -0.0010(4) 0.0045(5) -0.0016(4)
C14 0.0223(6) 0.0170(6) 0.0169(5) 0.0028(5) 0.0043(5) -0.0011(4)
C15 0.0199(6) 0.0229(6) 0.0206(6) 0.0042(5) 0.0074(5) -0.0020(5)
C16 0.0175(6) 0.0226(6) 0.0193(6) -0.0008(5) 0.0048(5) -0.0013(5)
C17 0.0181(6) 0.0178(6) 0.0163(5) 0.0003(4) 0.0042(4) -0.0008(4)
C18 0.0284(7) 0.0220(6) 0.0190(6) -0.0007(5) 0.0114(5) -0.0021(5)
C19 0.0293(7) 0.0184(6) 0.0203(6) 0.0013(5) 0.0094(5) -0.0023(5)
C20 0.0199(6) 0.0192(6) 0.0177(6) 0.0006(5) 0.0029(5) 0.0018(5)
C21 0.0245(6) 0.0244(6) 0.0150(5) 0.0001(5) 0.0073(5) 0.0006(5)
C22 0.0230(6) 0.0206(6) 0.0161(5) 0.0007(5) 0.0072(5) -0.0027(5)
C23 0.0301(7) 0.0206(6) 0.0233(6) -0.0013(5) 0.0076(5) 0.0032(5)
C24 0.0261(7) 0.0250(7) 0.0262(7) 0.0035(5) 0.0062(5) -0.0093(5)
C25 0.0354(7) 0.0187(6) 0.0243(7) -0.0053(5) 0.0054(6) 0.0031(5)

loop_
_atom_type_symbol
_atom_type_description
_atom_type_scat_dispersion_real
_atom_type_scat_dispersion_imag
_atom_type_scat_source
C C 0.0181 0.0091 'International Tables Vol C Tables 4.2.6.8 and 6.1.1.4'
H H 0.0000 0.0000 'International Tables Vol C Tables 4.2.6.8 and 6.1.1.4'
N N 0.0311 0.0180 'International Tables Vol C Tables 4.2.6.8 and 6.1.1.4'
O O 0.0492 0.0322 'International Tables Vol C Tables 4.2.6.8 and 6.1.1.4'
S S 0.3331 0.5567 'International Tables Vol C Tables 4.2.6.8 and 6.1.1.4'

loop_
_geom_angle_atom_site_label_1
_geom_angle_atom_site_label_2
_geom_angle_atom_site_label_3
_geom_angle_site_symmetry_1
_geom_angle_site_symmetry_3
_geom_angle
_geom_angle_publ_flag
O6 S1 O7 . . 119.80(5) ?
O6 S1 N1 . . 104.85(5) ?
O7 S1 N1 . . 107.72(5) ?
O6 S1 C17 . . 108.52(6) ?
O7 S1 C17 . . 107.68(6) ?
N1 S1 C17 . . 107.72(6) ?
C1 O1 H1O . . 104.7(14) ?
C7 O3 C8 . . 116.17(11) ?
C9 O5 C10 . . 115.05(11) ?
C12 N1 S1 . . 123.00(8) ?
C12 N1 H1N . . 116.8(12) ?
S1 N1 H1N . . 111.3(12) ?
O1 C1 C2 . . 122.66(11) ?
O1 C1 C6 . . 116.37(11) ?
C2 C1 C6 . . 120.97(11) ?
C1 C2 C3 . . 119.15(11) ?
C1 C2 C7 . . 117.65(11) ?
C3 C2 C7 . . 123.06(11) ?
C4 C3 C2 . . 120.39(11) ?
C4 C3 C9 . . 116.77(10) ?
C2 C3 C9 . . 122.74(10) ?
C3 C4 C5 . . 118.70(11) ?
C3 C4 C11 . . 123.18(11) ?
C5 C4 C11 . . 118.10(10) ?
C6 C5 C4 . . 122.53(11) ?
C6 C5 H5 . . 118.7 ?
C4 C5 H5 . . 118.7 ?
C5 C6 C1 . . 118.13(11) ?
C5 C6 C25 . . 122.27(11) ?
C1 C6 C25 . . 119.60(11) ?
O2 C7 O3 . . 122.41(12) ?
O2 C7 C2 . . 123.45(12) ?
O3 C7 C2 . . 114.12(11) ?
O3 C8 H8A . . 109.5 ?
O3 C8 H8B . . 109.5 ?
H8A C8 H8B . . 109.5 ?
O3 C8 H8C . . 109.5 ?
H8A C8 H8C . . 109.5 ?
H8B C8 H8C . . 109.5 ?
O4 C9 O5 . . 124.64(11) ?
O4 C9 C3 . . 124.75(11) ?
O5 C9 C3 . . 110.41(10) ?
O5 C10 H10A . . 109.5 ?
O5 C10 H10B . . 109.5 ?
H10A C10 H10B . . 109.5 ?
O5 C10 H10C . . 109.5 ?
H10A C10 H10C . . 109.5 ?
H10B C10 H10C . . 109.5 ?
C16 C11 C12 . . 118.01(11) ?
C16 C11 C4 . . 120.09(11) ?
C12 C11 C4 . . 121.80(11) ?
C13 C12 C11 . . 120.39(11) ?
C13 C12 N1 . . 119.43(11) ?
C11 C12 N1 . . 120.16(10) ?
C12 C13 C14 . . 121.23(11) ?
C12 C13 H13 . . 119.4 ?
C14 C13 H13 . . 119.4 ?
C13 C14 C15 . . 118.09(11) ?
C13 C14 C24 . . 120.53(11) ?
C15 C14 C24 . . 121.37(11) ?
C16 C15 C14 . . 120.91(11) ?
C16 C15 H15 . . 119.5 ?
C14 C15 H15 . . 119.5 ?
C15 C16 C11 . . 121.26(11) ?
C15 C16 H16 . . 119.4 ?
C11 C16 H16 . . 119.4 ?
C18 C17 C22 . . 120.65(12) ?
C18 C17 S1 . . 119.52(10) ?
C22 C17 S1 . . 119.82(9) ?
C19 C18 C17 . . 119.11(12) ?
C19 C18 H18 . . 120.4 ?
C17 C18 H18 . . 120.4 ?
C18 C19 C20 . . 121.58(12) ?
C18 C19 H19 . . 119.2 ?
C20 C19 H19 . . 119.2 ?
C21 C20 C19 . . 118.23(12) ?
C21 C20 C23 . . 121.65(12) ?
C19 C20 C23 . . 120.08(12) ?
C22 C21 C20 . . 121.27(11) ?
C22 C21 H21 . . 119.4 ?
C20 C21 H21 . . 119.4 ?
C21 C22 C17 . . 119.15(11) ?
C21 C22 H22 . . 120.4 ?
C17 C22 H22 . . 120.4 ?
C20 C23 H23A . . 109.5 ?
C20 C23 H23B . . 109.5 ?
H23A C23 H23B . . 109.5 ?
C20 C23 H23C . . 109.5 ?
H23A C23 H23C . . 109.5 ?
H23B C23 H23C . . 109.5 ?
C14 C24 H24A . . 109.5 ?
C14 C24 H24B . . 109.5 ?
H24A C24 H24B . . 109.5 ?
C14 C24 H24C . . 109.5 ?
H24A C24 H24C . . 109.5 ?
H24B C24 H24C . . 109.5 ?
C6 C25 H25A . . 109.5 ?
C6 C25 H25B . . 109.5 ?
H25A C25 H25B . . 109.5 ?
C6 C25 H25C . . 109.5 ?
H25A C25 H25C . . 109.5 ?
H25B C25 H25C . . 109.5 ?

loop_
_geom_bond_atom_site_label_1
_geom_bond_atom_site_label_2
_geom_bond_site_symmetry_2
_geom_bond_distance
_geom_bond_publ_flag
S1 O6 . 1.4330(9) ?
S1 O7 . 1.4338(9) ?
S1 N1 . 1.6372(11) ?
S1 C17 . 1.7643(13) ?
O1 C1 . 1.3543(14) ?
O1 H1O . 0.91(2) ?
O2 C7 . 1.2239(16) ?
O3 C7 . 1.3203(16) ?
O3 C8 . 1.4507(16) ?
O4 C9 . 1.2020(16) ?
O5 C9 . 1.3425(15) ?
O5 C10 . 1.4444(16) ?
N1 C12 . 1.4298(15) ?
N1 H1N . 0.836(18) ?
C1 C2 . 1.4029(17) ?
C1 C6 . 1.4054(17) ?
C2 C3 . 1.4112(16) ?
C2 C7 . 1.4794(17) ?
C3 C4 . 1.3899(16) ?
C3 C9 . 1.5031(16) ?
C4 C5 . 1.4028(17) ?
C4 C11 . 1.4941(16) ?
C5 C6 . 1.3811(17) ?
C5 H5 . 0.9500 ?
C6 C25 . 1.4999(17) ?
C8 H8A . 0.9800 ?
C8 H8B . 0.9800 ?
C8 H8C . 0.9800 ?
C10 H10A . 0.9800 ?
C10 H10B . 0.9800 ?
C10 H10C . 0.9800 ?
C11 C16 . 1.3922(17) ?
C11 C12 . 1.4056(17) ?
C12 C13 . 1.3911(17) ?
C13 C14 . 1.3940(17) ?
C13 H13 . 0.9500 ?
C14 C15 . 1.3942(18) ?
C14 C24 . 1.5076(17) ?
C15 C16 . 1.3864(18) ?
C15 H15 . 0.9500 ?
C16 H16 . 0.9500 ?
C17 C18 . 1.3907(17) ?
C17 C22 . 1.3952(17) ?
C18 C19 . 1.3864(18) ?
C18 H18 . 0.9500 ?
C19 C20 . 1.3955(18) ?
C19 H19 . 0.9500 ?
C20 C21 . 1.3943(18) ?
C20 C23 . 1.5064(17) ?
C21 C22 . 1.3904(18) ?
C21 H21 . 0.9500 ?
C22 H22 . 0.9500 ?
C23 H23A . 0.9800 ?
C23 H23B . 0.9800 ?
C23 H23C . 0.9800 ?
C24 H24A . 0.9800 ?
C24 H24B . 0.9800 ?
C24 H24C . 0.9800 ?
C25 H25A . 0.9800 ?
C25 H25B . 0.9800 ?
C25 H25C . 0.9800 ?

loop_
_geom_hbond_atom_site_label_D
_geom_hbond_atom_site_label_H
_geom_hbond_atom_site_label_A
_geom_hbond_site_symmetry_A
_geom_hbond_distance_DH
_geom_hbond_distance_HA
_geom_hbond_distance_DA
_geom_hbond_angle_DHA
_geom_hbond_publ_flag
N1 H1N O4 . 0.836(18) 2.507(18) 3.0185(14) 120.5(15) yes
N1 H1N O6 3_666 0.836(18) 2.280(18) 3.0643(14) 156.4(18) yes
O1 H1O O2 . 0.91(2) 1.72(2) 2.5596(14) 152(2) yes
C13 H13 O7 . 0.95 2.5300 3.0022(16) 111 no
C18 H18 O6 . 0.95 2.5800 2.9370(16) 103 no
C24 H24A O4 4_565 0.98 2.6000 3.3784(16) 137 yes
C25 H25C O1 4_575 0.98 2.5900 3.2177(17) 122 yes
C16 H16 Cg1 3_766 0.95 2.61 3.4780(14) 153 yes

loop_
_geom_torsion_atom_site_label_1
_geom_torsion_atom_site_label_2
_geom_torsion_atom_site_label_3
_geom_torsion_atom_site_label_4
_geom_torsion_site_symmetry_1
_geom_torsion_site_symmetry_2
_geom_torsion_site_symmetry_3
_geom_torsion_site_symmetry_4
_geom_torsion
_geom_torsion_publ_flag
O6 S1 N1 C12 . . . . 173.68(9) ?
O7 S1 N1 C12 . . . . 45.03(11) ?
C17 S1 N1 C12 . . . . -70.86(11) ?
O1 C1 C2 C3 . . . . -178.41(11) ?
C6 C1 C2 C3 . . . . 0.95(17) ?
O1 C1 C2 C7 . . . . 5.80(17) ?
C6 C1 C2 C7 . . . . -174.84(11) ?
C1 C2 C3 C4 . . . . -3.68(17) ?
C7 C2 C3 C4 . . . . 171.87(11) ?
C1 C2 C3 C9 . . . . 172.71(11) ?
C7 C2 C3 C9 . . . . -11.74(18) ?
C2 C3 C4 C5 . . . . 3.56(17) ?
C9 C3 C4 C5 . . . . -173.04(10) ?
C2 C3 C4 C11 . . . . -178.27(11) ?
C9 C3 C4 C11 . . . . 5.13(17) ?
C3 C4 C5 C6 . . . . -0.73(18) ?
C11 C4 C5 C6 . . . . -178.99(11) ?
C4 C5 C6 C1 . . . . -1.93(18) ?
C4 C5 C6 C25 . . . . 177.57(12) ?
O1 C1 C6 C5 . . . . -178.81(11) ?
C2 C1 C6 C5 . . . . 1.80(18) ?
O1 C1 C6 C25 . . . . 1.68(17) ?
C2 C1 C6 C25 . . . . -177.72(12) ?
C8 O3 C7 O2 . . . . 2.03(19) ?
C8 O3 C7 C2 . . . . -176.26(11) ?
C1 C2 C7 O2 . . . . -8.10(18) ?
C3 C2 C7 O2 . . . . 176.29(12) ?
C1 C2 C7 O3 . . . . 170.16(11) ?
C3 C2 C7 O3 . . . . -5.45(17) ?
C10 O5 C9 O4 . . . . -3.35(18) ?
C10 O5 C9 C3 . . . . -178.35(11) ?
C4 C3 C9 O4 . . . . -68.07(16) ?
C2 C3 C9 O4 . . . . 115.42(14) ?
C4 C3 C9 O5 . . . . 106.91(12) ?
C2 C3 C9 O5 . . . . -69.60(14) ?
C3 C4 C11 C16 . . . . -102.44(14) ?
C5 C4 C11 C16 . . . . 75.74(15) ?
C3 C4 C11 C12 . . . . 81.40(15) ?
C5 C4 C11 C12 . . . . -100.42(14) ?
C16 C11 C12 C13 . . . . -2.95(17) ?
C4 C11 C12 C13 . . . . 173.28(11) ?
C16 C11 C12 N1 . . . . 175.10(11) ?
C4 C11 C12 N1 . . . . -8.66(17) ?
S1 N1 C12 C13 . . . . -65.05(14) ?
S1 N1 C12 C11 . . . . 116.88(11) ?
C11 C12 C13 C14 . . . . 0.72(18) ?
N1 C12 C13 C14 . . . . -177.35(11) ?
C12 C13 C14 C15 . . . . 2.31(19) ?
C12 C13 C14 C24 . . . . -176.98(12) ?
C13 C14 C15 C16 . . . . -3.09(19) ?
C24 C14 C15 C16 . . . . 176.20(12) ?
C14 C15 C16 C11 . . . . 0.8(2) ?
C12 C11 C16 C15 . . . . 2.20(18) ?
C4 C11 C16 C15 . . . . -174.11(11) ?
O6 S1 C17 C18 . . . . 18.25(12) ?
O7 S1 C17 C18 . . . . 149.32(10) ?
N1 S1 C17 C18 . . . . -94.76(11) ?
O6 S1 C17 C22 . . . . -162.58(10) ?
O7 S1 C17 C22 . . . . -31.51(12) ?
N1 S1 C17 C22 . . . . 84.42(11) ?
C22 C17 C18 C19 . . . . 0.8(2) ?
S1 C17 C18 C19 . . . . 179.92(10) ?
C17 C18 C19 C20 . . . . -0.2(2) ?
C18 C19 C20 C21 . . . . -0.7(2) ?
C18 C19 C20 C23 . . . . 177.09(12) ?
C19 C20 C21 C22 . . . . 1.12(19) ?
C23 C20 C21 C22 . . . . -176.63(12) ?
C20 C21 C22 C17 . . . . -0.61(19) ?
C18 C17 C22 C21 . . . . -0.35(19) ?
S1 C17 C22 C21 . . . . -179.51(9) ?
